data_1572901
loop_
_publ_author_name
'Pedussaut, Lucie'
'Mahieu, Nolwenn'
'Chartier, Camille'
'Rajeshkumar, Thayalan'
'Tricoire, Maxime'
'Douair, Iskander'
'Casaretto, Nicolas'
'Maron, Laurent'
'Danoun, Gr&#xe9;gory'
'Nocton, Gr&#xe9;gory'

_publ_section_title
;
 The photo-isomerization of the cyclononatetraenyl ligand and related rare
 earth complexes.
;
_journal_issue 46
_journal_name_full 'Chemical science'
_journal_page_first 19273
_journal_page_last 19282
_journal_paper_doi 10.1039/d4sc04767b
_journal_volume 15
_journal_year 2024
_chemical_formula_moiety '3.204(C5.305 H5.305), Nd'
_chemical_formula_sum 'C17 H17 Nd'
_chemical_formula_weight 365.54
_space_group_crystal_system orthorhombic
_space_group_IT_number 62
_space_group_name_Hall '-P 2ac 2n'
_space_group_name_H-M_alt 'P n m a'
_atom_sites_solution_hydrogens geom
_atom_sites_solution_primary direct
_audit_creation_date 2020-07-08
_audit_creation_method
;
Olex2 1.3
(compiled 2020.02.04 svn.rd84adfe8 for OlexSys, GUI svn.r6032)
;
_audit_update_record
;
2024-07-13 deposited with the CCDC.	2024-10-15 downloaded from the CCDC.
;
_cell_angle_alpha 90
_cell_angle_beta 90
_cell_angle_gamma 90
_cell_formula_units_Z 4
_cell_length_a 12.0748(18)
_cell_length_b 12.8129(19)
_cell_length_c 8.8427(14)
_cell_measurement_reflns_used 1474
_cell_measurement_temperature 150.15
_cell_measurement_theta_max 21.855
_cell_measurement_theta_min 2.855
_cell_volume 1368.1(4)
_computing_cell_refinement 'SAINT V8.38A (?, 2016)'
_computing_data_reduction 'SAINT V8.38A (?, 2016)'
_computing_molecular_graphics 'Olex2 1.3 (Dolomanov et al., 2009)'
_computing_publication_material 'Olex2 1.3 (Dolomanov et al., 2009)'
_computing_structure_refinement 'SHELXL 2018/3 (Sheldrick, 2015)'
_computing_structure_solution 'SHELXS  (Sheldrick, 2008)'
_diffrn_ambient_temperature 150.15
_diffrn_measured_fraction_theta_full 1.000
_diffrn_measured_fraction_theta_max 0.985
_diffrn_measurement_device_type 'Kappa APEX II'
_diffrn_measurement_method '\f and \w scans'
_diffrn_radiation_type MoK\a
_diffrn_radiation_wavelength 0.71073
_diffrn_reflns_av_R_equivalents 0.1464
_diffrn_reflns_av_unetI/netI 0.0698
_diffrn_reflns_Laue_measured_fraction_full 1.000
_diffrn_reflns_Laue_measured_fraction_max 0.985
_diffrn_reflns_limit_h_max 16
_diffrn_reflns_limit_h_min -14
_diffrn_reflns_limit_k_max 17
_diffrn_reflns_limit_k_min -17
_diffrn_reflns_limit_l_max 12
_diffrn_reflns_limit_l_min -12
_diffrn_reflns_number 28912
_diffrn_reflns_point_group_measured_fraction_full 1.000
_diffrn_reflns_point_group_measured_fraction_max 0.985
_diffrn_reflns_theta_full 25.242
_diffrn_reflns_theta_max 29.673
_diffrn_reflns_theta_min 2.799
_diffrn_source_current 31.0
_diffrn_source_power 1.705
_diffrn_source_voltage 55.0
_diffrn_standards_number 0
_exptl_absorpt_coefficient_mu 3.773
_exptl_absorpt_correction_T_max 0.7458
_exptl_absorpt_correction_T_min 0.6230
_exptl_absorpt_correction_type multi-scan
_exptl_absorpt_process_details
;
SADABS-2016/2 (Bruker,2016/2) was used for absorption correction.
wR2(int) was 0.1009 before and 0.0765 after correction.
The Ratio of minimum to maximum transmission is 0.8353.
The \l/2 correction factor is Not present.
;
_exptl_crystal_colour 'light yellow'
_exptl_crystal_colour_modifier light
_exptl_crystal_colour_primary yellow
_exptl_crystal_density_diffrn 1.775
_exptl_crystal_description needle
_exptl_crystal_F_000 716
_exptl_crystal_size_max 0.24
_exptl_crystal_size_mid 0.03
_exptl_crystal_size_min 0.02
_refine_diff_density_max 1.961
_refine_diff_density_min -1.071
_refine_diff_density_rms 0.196
_refine_ls_extinction_coef 0.0039(5)
_refine_ls_extinction_expression Fc^*^=kFc[1+0.001xFc^2^\l^3^/sin(2\q)]^-1/4^
_refine_ls_extinction_method 'SHELXL-2018/3 (Sheldrick 2018)'
_refine_ls_goodness_of_fit_ref 1.022
_refine_ls_hydrogen_treatment constr
_refine_ls_matrix_type full
_refine_ls_number_parameters 169
_refine_ls_number_reflns 1986
_refine_ls_number_restraints 110
_refine_ls_restrained_S_all 1.001
_refine_ls_R_factor_all 0.1015
_refine_ls_R_factor_gt 0.0389
_refine_ls_shift/su_max 0.000
_refine_ls_shift/su_mean 0.000
_refine_ls_structure_factor_coef Fsqd
_refine_ls_weighting_details 'w=1/[\s^2^(Fo^2^)+(0.0460P)^2^+0.8743P] where P=(Fo^2^+2Fc^2^)/3'
_refine_ls_weighting_scheme calc
_refine_ls_wR_factor_gt 0.0861
_refine_ls_wR_factor_ref 0.1087
_reflns_Friedel_coverage 0.000
_reflns_number_gt 1036
_reflns_number_total 1986
_reflns_threshold_expression 'I > 2\s(I)'
_cod_data_source_file d4sc04767b3.cif
_cod_data_source_block 2-Nd-cis
_cod_depositor_comments 'Adding full bibliography for 1572887--1572904.cif.'
_cod_database_code 1572901
_shelx_shelxl_version_number 2018/3
_shelx_space_group_comment
;
The symmetry employed for this shelxl refinement is uniquely defined
by the following loop, which should always be used as a source of
symmetry information in preference to the above space-group names.
They are only intended as comments.
;
_shelx_estimated_absorpt_t_max 0.928
_shelx_estimated_absorpt_t_min 0.465
_olex2_refinement_description
;
1. Fixed Uiso
 At 1.2 times of:
  All C(H) groups
2. Restrained distances
 C1A-C2A \\sim C2A-C3A \\sim C3A-C4A \\sim C4A-C5A \\sim C5A-C5A_$1
 with sigma of 0.02
 C1B-C2B \\sim C2B-C3B \\sim C3B-C4B \\sim C4B-C5B \\sim C5B-C5B_$1
 with sigma of 0.02
3. Uiso/Uaniso restraints and constraints
C1A \\sim C2A \\sim C3A \\sim C4A \\sim C5A: within 2A with sigma of 0.004 and
sigma for terminal atoms of 0.008 within 2A
C1B \\sim C2B \\sim C3B \\sim C4B \\sim C5B: within 2A with sigma of 0.004 and
sigma for terminal atoms of 0.008 within 2A
C6A \\sim C7A \\sim C8A \\sim C9A: within 2A with sigma of 0.004 and sigma for
terminal atoms of 0.008 within 2A
C6B \\sim C7B \\sim C8B \\sim C9B \\sim C9B \\sim C10B: within 2A with sigma of
0.004 and sigma for terminal atoms of 0.008 within 2A
4. Others
 Sof(C2B)=Sof(H2B)=Sof(C3B)=Sof(H3B)=Sof(C4B)=Sof(H4B)=Sof(C5B)=Sof(H5B)=1-
 FVAR(1)
 Sof(C1B)=Sof(H1B)=0.5*(1-FVAR(2))
 Sof(C1A)=Sof(H1A)=0.5*FVAR(2)
 Sof(C2A)=Sof(H2A)=Sof(C3A)=Sof(H3A)=Sof(C4A)=Sof(H4A)=Sof(C5A)=Sof(H5A)=FVAR(1)
 Sof(C7B)=Sof(H7B)=Sof(C8B)=Sof(H8B)=Sof(C9B)=Sof(H9B)=1-FVAR(2)
 Sof(C6B)=Sof(H6B)=Sof(C10B)=Sof(H10B)=0.5*(1-FVAR(3))
 Sof(C6A)=Sof(H6A)=Sof(C7A)=Sof(H7A)=Sof(C8A)=Sof(H8A)=Sof(C9A)=Sof(H9A)=FVAR(2)
5.a Aromatic/amide H refined with riding coordinates:
 C1A(H1A), C2A(H2A), C3A(H3A), C4A(H4A), C5A(H5A), C1B(H1B), C2B(H2B),
 C3B(H3B), C4B(H4B), C5B(H5B), C6B(H6B), C7B(H7B), C8B(H8B), C9B(H9B),
 C10B(H10B), C6A(H6A), C7A(H7A), C8A(H8A), C9A(H9A)
;
_olex2_submission_special_instructions 'No special instructions were received'

loop_
_space_group_symop_operation_xyz
'x, y, z'
'-x+1/2, -y, z+1/2'
'x+1/2, -y+1/2, -z+1/2'
'-x, y+1/2, -z'
'-x, -y, -z'
'x-1/2, y, -z-1/2'
'-x-1/2, y-1/2, z-1/2'
'x, -y-1/2, z'

loop_
_atom_site_label
_atom_site_type_symbol
_atom_site_fract_x
_atom_site_fract_y
_atom_site_fract_z
_atom_site_U_iso_or_equiv
_atom_site_adp_type
_atom_site_occupancy
_atom_site_site_symmetry_order
_atom_site_calc_flag
_atom_site_refinement_flags_posn
_atom_site_refinement_flags_adp
_atom_site_refinement_flags_occupancy
_atom_site_disorder_assembly
_atom_site_disorder_group
C1A C 0.6175(17) 0.750000 0.318(2) 0.028(3) Uani 0.59(2) 2 d DS TU P A 1
H1A H 0.558211 0.749999 0.388839 0.033 Uiso 0.59(2) 2 calc R U P A 1
C2A C 0.6455(10) 0.6474(9) 0.2850(13) 0.029(3) Uani 0.59(2) 1 d D U P A 1
H2A H 0.602528 0.600195 0.343461 0.035 Uiso 0.59(2) 1 calc R U P A 1
C3A C 0.7187(9) 0.5932(10) 0.1905(12) 0.031(3) Uani 0.59(2) 1 d D U P A 1
H3A H 0.713220 0.520292 0.208624 0.037 Uiso 0.59(2) 1 calc R U P A 1
C4A C 0.7970(9) 0.6127(10) 0.0780(13) 0.032(3) Uani 0.59(2) 1 d D U P A 1
H4A H 0.826691 0.548726 0.041820 0.039 Uiso 0.59(2) 1 calc R U P A 1
C5A C 0.8453(9) 0.6960(5) 0.0021(17) 0.035(3) Uani 0.59(2) 1 d D U P A 1
H5A H 0.893803 0.670731 -0.074145 0.042 Uiso 0.59(2) 1 calc R U P A 1
C1B C 0.852(2) 0.750000 -0.017(3) 0.030(4) Uani 0.41(2) 2 d DS TU P A 2
H1B H 0.901827 0.750000 -0.099856 0.036 Uiso 0.41(2) 2 calc R U P A 2
C2B C 0.8265(13) 0.6493(11) 0.0261(19) 0.031(4) Uani 0.41(2) 1 d D U P A 2
H2B H 0.869721 0.601150 -0.030309 0.037 Uiso 0.41(2) 1 calc R U P A 2
C3B C 0.7580(13) 0.5963(14) 0.1249(18) 0.033(4) Uani 0.41(2) 1 d D U P A 2
H3B H 0.767421 0.523129 0.113221 0.040 Uiso 0.41(2) 1 calc R U P A 2
C4B C 0.6802(14) 0.6166(14) 0.2354(17) 0.033(4) Uani 0.41(2) 1 d D U P A 2
H4B H 0.654402 0.552211 0.275301 0.040 Uiso 0.41(2) 1 calc R U P A 2
C5B C 0.6269(17) 0.6964(6) 0.308(2) 0.035(4) Uani 0.41(2) 1 d D U P A 2
H5B H 0.574783 0.670089 0.378751 0.042 Uiso 0.41(2) 1 calc R U P A 2
C6B C 0.3999(19) 0.750000 -0.015(3) 0.023(4) Uani 0.36(2) 2 d S TU P B 4
H6B H 0.345643 0.750000 0.062844 0.028 Uiso 0.36(2) 2 calc R U P B 4
C7B C 0.4276(17) 0.6464(16) -0.054(2) 0.023(4) Uani 0.36(2) 1 d . U P B 4
H7B H 0.385587 0.593936 -0.004589 0.027 Uiso 0.36(2) 1 calc R U P B 4
C8B C 0.5101(17) 0.6079(14) -0.159(2) 0.021(4) Uani 0.36(2) 1 d . U P B 4
H8B H 0.512992 0.533814 -0.158092 0.025 Uiso 0.36(2) 1 calc R U P B 4
C9B C 0.5852(16) 0.6478(16) -0.260(2) 0.020(4) Uani 0.36(2) 1 d . U P B 4
H9B H 0.623920 0.594696 -0.313132 0.024 Uiso 0.36(2) 1 calc R U P B 4
C10B C 0.619(2) 0.750000 -0.304(3) 0.018(4) Uani 0.36(2) 2 d S TU P B 4
H10B H 0.676175 0.750000 -0.377973 0.021 Uiso 0.36(2) 2 calc R U P B 4
C6A C 0.4046(9) 0.6936(10) -0.0311(12) 0.032(3) Uani 0.64(2) 1 d . U P B 3
H6A H 0.351994 0.664409 0.036695 0.039 Uiso 0.64(2) 1 calc R U P B 3
C7A C 0.4662(10) 0.6173(10) -0.1104(13) 0.030(2) Uani 0.64(2) 1 d . U P B 3
H7A H 0.442747 0.548473 -0.086532 0.036 Uiso 0.64(2) 1 calc R U P B 3
C8A C 0.5533(10) 0.6177(10) -0.2155(14) 0.030(2) Uani 0.64(2) 1 d . U P B 3
H8A H 0.575768 0.549038 -0.242168 0.036 Uiso 0.64(2) 1 calc R U P B 3
C9A C 0.6149(10) 0.6933(10) -0.2904(12) 0.030(3) Uani 0.64(2) 1 d . U P B 3
H9A H 0.669035 0.664499 -0.356209 0.036 Uiso 0.64(2) 1 calc R U P B 3
Nd1 Nd 0.61561(3) 0.750000 -0.00308(6) 0.02466(17) Uani 1 2 d S T P . .

loop_
_atom_site_aniso_label
_atom_site_aniso_U_11
_atom_site_aniso_U_22
_atom_site_aniso_U_33
_atom_site_aniso_U_23
_atom_site_aniso_U_13
_atom_site_aniso_U_12
C1A 0.024(5) 0.040(6) 0.019(5) 0.000 -0.004(4) 0.000
C2A 0.024(4) 0.040(5) 0.023(4) 0.000(3) -0.005(4) 0.004(3)
C3A 0.023(4) 0.042(5) 0.027(4) 0.001(3) -0.003(4) 0.005(3)
C4A 0.021(4) 0.046(5) 0.030(4) 0.000(4) 0.000(4) 0.007(4)
C5A 0.020(4) 0.051(6) 0.034(4) 0.001(5) -0.002(5) 0.008(4)
C1B 0.026(6) 0.033(8) 0.031(8) 0.000 -0.002(6) 0.000
C2B 0.027(6) 0.034(7) 0.031(7) 0.006(3) -0.003(5) 0.001(3)
C3B 0.029(6) 0.039(6) 0.031(6) 0.012(4) -0.006(5) 0.003(4)
C4B 0.030(6) 0.042(7) 0.029(6) 0.015(5) -0.005(5) 0.003(5)
C5B 0.032(7) 0.044(8) 0.028(6) 0.017(6) -0.006(5) 0.002(6)
C6B 0.022(7) 0.022(8) 0.025(7) 0.000 -0.003(6) 0.000
C7B 0.022(6) 0.021(7) 0.025(6) 0.000(3) -0.003(5) -0.003(3)
C8B 0.021(6) 0.021(6) 0.021(6) -0.001(3) -0.001(5) -0.001(4)
C9B 0.020(6) 0.023(7) 0.016(6) -0.003(3) 0.002(5) 0.001(3)
C10B 0.018(7) 0.023(8) 0.012(6) 0.000 0.005(5) 0.000
C6A 0.026(4) 0.045(5) 0.026(5) 0.008(4) -0.004(3) -0.014(4)
C7A 0.026(4) 0.040(5) 0.025(4) 0.008(3) -0.006(3) -0.014(3)
C8A 0.027(4) 0.038(5) 0.024(4) 0.006(3) -0.007(3) -0.011(3)
C9A 0.028(5) 0.041(6) 0.022(4) 0.004(4) -0.007(4) -0.010(4)
Nd1 0.0201(2) 0.0329(3) 0.0210(2) 0.000 -0.0007(3) 0.000

loop_
_atom_type_symbol
_atom_type_description
_atom_type_scat_dispersion_real
_atom_type_scat_dispersion_imag
_atom_type_scat_source
C C 0.0033 0.0016 'International Tables Vol C Tables 4.2.6.8 and 6.1.1.4'
H H 0.0000 0.0000 'International Tables Vol C Tables 4.2.6.8 and 6.1.1.4'
Nd Nd -0.1943 3.0179 'International Tables Vol C Tables 4.2.6.8 and 6.1.1.4'

loop_
_geom_angle_atom_site_label_1
_geom_angle_atom_site_label_2
_geom_angle_atom_site_label_3
_geom_angle
_geom_angle_site_symmetry_1
_geom_angle_site_symmetry_3
_geom_angle_publ_flag
C2A C1A H1A 108.8 . . ?
C2A C1A H1A 108.8 8_575 . ?
C2A C1A C2A 142.4(19) 8_575 . ?
C1A C2A H2A 110.7 . . ?
C1A C2A C3A 138.5(14) . . ?
C3A C2A H2A 110.7 . . ?
C2A C3A H3A 110.1 . . ?
C4A C3A C2A 139.9(12) . . ?
C4A C3A H3A 110.1 . . ?
C3A C4A H4A 110.0 . . ?
C5A C4A C3A 140.1(12) . . ?
C5A C4A H4A 110.0 . . ?
C4A C5A H5A 109.9 . . ?
C5A C5A C4A 140.2(7) 8_575 . ?
C5A C5A H5A 109.9 8_575 . ?
C2B C1B H1B 110.7 . . ?
C2B C1B H1B 110.7 8_575 . ?
C2B C1B C2B 139(3) 8_575 . ?
C1B C2B H2B 109.9 . . ?
C1B C2B C3B 140.1(19) . . ?
C3B C2B H2B 109.9 . . ?
C2B C3B H3B 110.2 . . ?
C4B C3B C2B 139.7(17) . . ?
C4B C3B H3B 110.2 . . ?
C3B C4B H4B 108.8 . . ?
C5B C4B C3B 142.5(18) . . ?
C5B C4B H4B 108.8 . . ?
C4B C5B H5B 110.8 . . ?
C5B C5B H5B 110.8 8_575 . ?
C7B C6B H6B 110.0 8_575 . ?
C7B C6B H6B 110.0 . . ?
C6B C7B H7B 115.1 . . ?
C6B C7B C8B 130(2) . . ?
C8B C7B H7B 115.1 . . ?
C7B C8B H8B 110.9 . . ?
C9B C8B C7B 138.2(17) . . ?
C9B C8B H8B 110.9 . . ?
C8B C9B H9B 112.4 . . ?
C8B C9B C10B 135.3(19) . . ?
C10B C9B H9B 112.4 . . ?
C9B C10B C9B 133(2) 8_575 . ?
C9B C10B H10B 113.3 . . ?
C9B C10B H10B 113.3 8_575 . ?
C6A C6A H6A 113.1 8_575 . ?
C7A C6A H6A 113.1 . . ?
C6A C7A H7A 112.0 . . ?
C8A C7A C6A 136.1(11) . . ?
C8A C7A H7A 112.0 . . ?
C7A C8A H8A 112.0 . . ?
C9A C8A C7A 136.0(12) . . ?
C9A C8A H8A 112.0 . . ?
C8A C9A C9A 134.2(8) . 8_575 ?
C8A C9A H9A 112.9 . . ?
C9A C9A H9A 112.9 8_575 . ?

loop_
_geom_bond_atom_site_label_1
_geom_bond_atom_site_label_2
_geom_bond_distance
_geom_bond_site_symmetry_2
_geom_bond_publ_flag
C1A H1A 0.9500 . ?
C1A C2A 1.389(11) 8_575 ?
C1A C2A 1.389(11) . ?
C2A H2A 0.9500 . ?
C2A C3A 1.400(11) . ?
C3A H3A 0.9500 . ?
C3A C4A 1.395(11) . ?
C4A H4A 0.9500 . ?
C4A C5A 1.389(11) . ?
C5A C5A 1.385(14) 8_575 ?
C5A H5A 0.9500 . ?
C1B H1B 0.9500 . ?
C1B C2B 1.379(13) 8_575 ?
C1B C2B 1.379(13) . ?
C2B H2B 0.9500 . ?
C2B C3B 1.382(13) . ?
C3B H3B 0.9500 . ?
C3B C4B 1.381(13) . ?
C4B H4B 0.9500 . ?
C4B C5B 1.367(14) . ?
C5B C5B 1.373(15) 8_575 ?
C5B H5B 0.9500 . ?
C6B H6B 0.9500 . ?
C6B C7B 1.41(2) 8_575 ?
C6B C7B 1.41(2) . ?
C7B H7B 0.9500 . ?
C7B C8B 1.45(2) . ?
C8B H8B 0.9500 . ?
C8B C9B 1.37(2) . ?
C9B H9B 0.9500 . ?
C9B C10B 1.43(2) . ?
C10B H10B 0.9500 . ?
C6A C6A 1.45(3) 8_575 ?
C6A H6A 0.9500 . ?
C6A C7A 1.414(16) . ?
C7A H7A 0.9500 . ?
C7A C8A 1.403(15) . ?
C8A H8A 0.9500 . ?
C8A C9A 1.390(14) . ?
C9A C9A 1.45(2) 8_575 ?
C9A H9A 0.9500 . ?

loop_
_geom_torsion_atom_site_label_1
_geom_torsion_atom_site_label_2
_geom_torsion_atom_site_label_3
_geom_torsion_atom_site_label_4
_geom_torsion
_geom_torsion_site_symmetry_1
_geom_torsion_site_symmetry_2
_geom_torsion_site_symmetry_3
_geom_torsion_site_symmetry_4
_geom_torsion_publ_flag
C1A C2A C3A C4A -3(3) . . . . ?
C2A C1A C2A C3A -3(4) 8_575 . . . ?
C2A C3A C4A C5A 2(3) . . . . ?
C3A C4A C5A C5A 4(2) . . . 8_575 ?
C1B C2B C3B C4B -2(4) . . . . ?
C2B C1B C2B C3B 6(6) 8_575 . . . ?
C2B C3B C4B C5B 1(4) . . . . ?
C3B C4B C5B C5B -2(4) . . . 8_575 ?
C6B C7B C8B C9B -4(4) . . . . ?
C7B C6B C7B C8B 4(5) 8_575 . . . ?
C7B C8B C9B C10B 3(4) . . . . ?
C8B C9B C10B C9B -1(5) . . . 8_575 ?
C6A C6A C7A C8A 2.7(16) 8_575 . . . ?
C6A C7A C8A C9A -2(2) . . . . ?
C7A C8A C9A C9A 0.3(17) . . . 8_575 ?
